data_7218050
loop_
_publ_author_name
'Zhou, Ming-Jie'
'Li, Bing'
'Liu, Li'
'Feng, Yan-Long'
'Guo, Jian-Zhong'

_publ_section_title
;
 Two polymorphs of zinc(ii) coordination polymers constructed from
 2-carboxyethyl(phenyl)phosphinate and 1,4-bis(1H-imidazol-1-yl)butane
 ligands
;
_journal_issue 43
_journal_name_full CrystEngComm
_journal_page_first 10034
_journal_paper_doi 10.1039/C4CE01102C
_journal_volume 16
_journal_year 2014
_chemical_formula_sum 'C14 H16 N2 O4 P Zn'
_chemical_formula_weight 372.63
_chemical_name_systematic
; 
 ? 
;
_space_group_IT_number 14
_symmetry_cell_setting monoclinic
_symmetry_space_group_name_Hall '-P 2ybc'
_symmetry_space_group_name_H-M 'P 1 21/c 1'
_atom_sites_solution_hydrogens geom
_atom_sites_solution_primary direct
_atom_sites_solution_secondary difmap
_audit_creation_method SHELXL-97
_cell_angle_alpha 90.00
_cell_angle_beta 116.53(3)
_cell_angle_gamma 90.00
_cell_formula_units_Z 4
_cell_length_a 11.496(2)
_cell_length_b 13.665(3)
_cell_length_c 11.051(2)
_cell_measurement_reflns_used 3544
_cell_measurement_temperature 293(2)
_cell_measurement_theta_max 27.480
_cell_measurement_theta_min 3.58
_cell_volume 1553.2(7)
_computing_cell_refinement RAPID-AUTO
_computing_data_collection 'RAPID-AUTO (Rigaku, 1998)'
_computing_data_reduction 'CrystalStructure (Rigaku/MSC, 2004)'
_computing_molecular_graphics SHELXL-97
_computing_publication_material SHELXL-97
_computing_structure_refinement 'SHELXL-97 (Sheldrick, 1997)'
_computing_structure_solution 'SHELXS-97 (Sheldrick, 1990)'
_diffrn_ambient_temperature 293(2)
_diffrn_measured_fraction_theta_full 0.994
_diffrn_measured_fraction_theta_max 0.994
_diffrn_measurement_device_type 'Rigaku R-AXIS RAPID'
_diffrn_measurement_method '\w scans'
_diffrn_radiation_monochromator graphite
_diffrn_radiation_source 'fine-focus sealed tube'
_diffrn_radiation_type MoK\a
_diffrn_radiation_wavelength 0.71073
_diffrn_reflns_av_R_equivalents 0.0395
_diffrn_reflns_av_sigmaI/netI 0.0290
_diffrn_reflns_limit_h_max 14
_diffrn_reflns_limit_h_min -14
_diffrn_reflns_limit_k_max 17
_diffrn_reflns_limit_k_min -17
_diffrn_reflns_limit_l_max 14
_diffrn_reflns_limit_l_min -12
_diffrn_reflns_number 14919
_diffrn_reflns_theta_full 27.48
_diffrn_reflns_theta_max 27.48
_diffrn_reflns_theta_min 3.58
_diffrn_standards_number image
_exptl_absorpt_coefficient_mu 1.702
_exptl_absorpt_correction_T_max 0.665
_exptl_absorpt_correction_T_min 0.486
_exptl_absorpt_correction_type multi-scan
_exptl_absorpt_process_details 'ABSCOR (Higashi, 1995)'
_exptl_crystal_colour colorless
_exptl_crystal_density_diffrn 1.593
_exptl_crystal_density_method 'not measured'
_exptl_crystal_description prism
_exptl_crystal_F_000 764
_exptl_crystal_preparation Luminescent
_exptl_crystal_size_max 0.430
_exptl_crystal_size_mid 0.370
_exptl_crystal_size_min 0.240
_refine_diff_density_max 1.509
_refine_diff_density_min -0.742
_refine_diff_density_rms 0.139
_refine_ls_extinction_method none
_refine_ls_goodness_of_fit_ref 1.139
_refine_ls_hydrogen_treatment mixed
_refine_ls_matrix_type full
_refine_ls_number_parameters 199
_refine_ls_number_reflns 3544
_refine_ls_number_restraints 0
_refine_ls_restrained_S_all 1.139
_refine_ls_R_factor_all 0.0620
_refine_ls_R_factor_gt 0.0544
_refine_ls_shift/su_max 0.000
_refine_ls_shift/su_mean 0.000
_refine_ls_structure_factor_coef Fsqd
_refine_ls_weighting_details 'calc w=1/[\s^2^(Fo^2^)+(0.0436P)^2^+10.4208P] where P=(Fo^2^+2Fc^2^)/3'
_refine_ls_weighting_scheme calc
_refine_ls_wR_factor_gt 0.1640
_refine_ls_wR_factor_ref 0.1681
_reflns_number_gt 3079
_reflns_number_total 3544
_reflns_threshold_expression >2sigma(I)
_cod_data_source_file c4ce01102c2.cif
_cod_data_source_block 1
_cod_depositor_comments
;
The following automatic conversions were performed:

'_symmetry_cell_setting' value 'Monoclinic' changed to 'monoclinic'
according to
/usr/data/users/saulius/crontab/automatic-downloads/rss-feeds/RSC/lib/dictionaries/cif_core.dic
dictionary named 'cif_core.dic' version 2.4.2 from 2011-04-26.

Automatic conversion script
Id: cif_fix_values 2281 2013-09-26 08:29:07Z andrius 

 Adding full bibliography for 7218049--7218050.cif.
;
_cod_original_cell_volume 1553.3(5)
_cod_original_sg_symbol_H-M P2(1)/c
_cod_database_code 7218050

loop_
_symmetry_equiv_pos_as_xyz
'x, y, z'
'-x, y+1/2, -z+1/2'
'-x, -y, -z'
'x, -y-1/2, z-1/2'

loop_
_atom_site_label
_atom_site_type_symbol
_atom_site_fract_x
_atom_site_fract_y
_atom_site_fract_z
_atom_site_U_iso_or_equiv
_atom_site_adp_type
_atom_site_occupancy
_atom_site_symmetry_multiplicity
_atom_site_calc_flag
_atom_site_refinement_flags
Zn Zn 0.03492(6) 0.23958(4) 0.10306(6) 0.02773(19) Uani 1 1 d .
C1 C -0.3667(5) -0.1923(4) 0.0107(6) 0.0317(11) Uani 1 1 d .
C2 C -0.4168(6) -0.1800(5) 0.1033(7) 0.0466(15) Uani 1 1 d .
H2A H -0.3607 -0.1771 0.1953 0.056 Uiso 1 1 calc R
C3 C -0.5478(7) -0.1719(6) 0.0604(9) 0.062(2) Uani 1 1 d .
H3A H -0.5804 -0.1616 0.1227 0.074 Uiso 1 1 calc R
C4 C -0.6319(7) -0.1792(6) -0.0757(9) 0.065(2) Uani 1 1 d .
H4A H -0.7211 -0.1754 -0.1044 0.078 Uiso 1 1 calc R
C5 C -0.5856(7) -0.1916(7) -0.1675(9) 0.068(2) Uani 1 1 d .
H5A H -0.6429 -0.1962 -0.2590 0.082 Uiso 1 1 calc R
C6 C -0.4520(6) -0.1975(6) -0.1253(7) 0.0545(18) Uani 1 1 d .
H6A H -0.4202 -0.2049 -0.1887 0.065 Uiso 1 1 calc R
C7 C -0.1397(5) -0.0714(4) 0.0906(5) 0.0336(11) Uani 1 1 d .
H7A H -0.1631 -0.0408 0.1558 0.040 Uiso 1 1 calc R
H7B H -0.0456 -0.0704 0.1282 0.040 Uiso 1 1 calc R
C8 C -0.1960(6) -0.0105(4) -0.0388(6) 0.0356(12) Uani 1 1 d .
H8A H -0.1864 -0.0471 -0.1091 0.043 Uiso 1 1 calc R
H8B H -0.2884 -0.0018 -0.0675 0.043 Uiso 1 1 calc R
C9 C -0.1351(5) 0.0888(4) -0.0273(6) 0.0337(11) Uani 1 1 d .
C10 C -0.1539(5) 0.3922(4) 0.0884(6) 0.0377(12) Uani 1 1 d .
H10A H -0.1549 0.3692 0.1671 0.045 Uiso 1 1 calc R
C11 C -0.1093(6) 0.4094(5) -0.0798(7) 0.0488(16) Uani 1 1 d .
H11A H -0.0732 0.4001 -0.1394 0.059 Uiso 1 1 calc R
C12 C -0.1972(7) 0.4788(6) -0.0914(8) 0.0584(19) Uani 1 1 d .
H12A H -0.2322 0.5257 -0.1593 0.070 Uiso 1 1 calc R
C13 C -0.3201(7) 0.5223(6) 0.0430(10) 0.065(2) Uani 1 1 d .
H13A H -0.3294 0.5874 0.0049 0.078 Uiso 1 1 calc R
H13B H -0.2883 0.5290 0.1400 0.078 Uiso 1 1 calc R
C14 C -0.4516(6) 0.4728(6) -0.0158(8) 0.0563(18) Uani 1 1 d .
H14A H -0.4847 0.4681 -0.1132 0.068 Uiso 1 1 calc R
H14B H -0.4418 0.4069 0.0200 0.068 Uiso 1 1 calc R
N1 N -0.0816(4) 0.3549(3) 0.0338(5) 0.0330(10) Uani 1 1 d .
N2 N -0.2246(5) 0.4669(4) 0.0154(6) 0.0446(12) Uani 1 1 d .
O1 O -0.0493(4) 0.1141(3) 0.0900(4) 0.0409(9) Uani 1 1 d .
O2 O -0.1703(5) 0.1397(3) -0.1304(5) 0.0505(11) Uani 1 1 d .
O3 O -0.1695(4) -0.2434(3) -0.0422(4) 0.0352(9) Uani 1 1 d .
O4 O -0.1321(4) -0.2483(3) 0.2015(4) 0.0446(10) Uani 1 1 d .
P P -0.19281(13) -0.19638(10) 0.06874(13) 0.0275(3) Uani 1 1 d .

loop_
_atom_site_aniso_label
_atom_site_aniso_U_11
_atom_site_aniso_U_22
_atom_site_aniso_U_33
_atom_site_aniso_U_23
_atom_site_aniso_U_13
_atom_site_aniso_U_12
Zn 0.0255(3) 0.0260(3) 0.0315(3) -0.0009(2) 0.0126(2) 0.0007(2)
C1 0.032(3) 0.025(2) 0.040(3) -0.001(2) 0.018(2) 0.000(2)
C2 0.046(4) 0.054(4) 0.050(4) 0.004(3) 0.031(3) 0.004(3)
C3 0.048(4) 0.074(5) 0.080(5) 0.015(4) 0.044(4) 0.013(4)
C4 0.036(4) 0.064(5) 0.097(6) 0.000(4) 0.032(4) 0.007(3)
C5 0.034(3) 0.082(6) 0.072(5) -0.018(4) 0.010(3) 0.008(4)
C6 0.036(3) 0.079(5) 0.045(4) -0.014(3) 0.016(3) 0.006(3)
C7 0.034(3) 0.034(3) 0.032(3) -0.006(2) 0.015(2) -0.009(2)
C8 0.036(3) 0.027(3) 0.039(3) -0.004(2) 0.012(2) -0.003(2)
C9 0.034(3) 0.029(3) 0.044(3) -0.002(2) 0.023(2) -0.001(2)
C10 0.032(3) 0.041(3) 0.039(3) -0.001(2) 0.015(2) 0.005(2)
C11 0.043(3) 0.061(4) 0.048(4) 0.018(3) 0.025(3) 0.014(3)
C12 0.053(4) 0.055(4) 0.067(5) 0.025(4) 0.028(4) 0.021(3)
C13 0.042(4) 0.055(4) 0.096(6) -0.020(4) 0.029(4) 0.009(3)
C14 0.040(4) 0.052(4) 0.077(5) -0.012(4) 0.026(3) 0.009(3)
N1 0.031(2) 0.032(2) 0.037(2) 0.0014(19) 0.0162(19) 0.0044(18)
N2 0.032(3) 0.039(3) 0.061(3) -0.005(2) 0.019(2) 0.007(2)
O1 0.040(2) 0.0270(19) 0.049(2) -0.0001(17) 0.0131(19) -0.0081(16)
O2 0.063(3) 0.042(2) 0.048(3) 0.007(2) 0.026(2) -0.003(2)
O3 0.0318(19) 0.041(2) 0.038(2) -0.0069(17) 0.0206(17) -0.0043(16)
O4 0.050(3) 0.045(2) 0.034(2) 0.0077(18) 0.0142(19) -0.003(2)
P 0.0270(6) 0.0302(7) 0.0268(6) -0.0007(5) 0.0132(5) -0.0024(5)

loop_
_atom_type_symbol
_atom_type_description
_atom_type_scat_dispersion_real
_atom_type_scat_dispersion_imag
_atom_type_scat_source
C C 0.0033 0.0016 'International Tables Vol C Tables 4.2.6.8 and 6.1.1.4'
H H 0.0000 0.0000 'International Tables Vol C Tables 4.2.6.8 and 6.1.1.4'
N N 0.0061 0.0033 'International Tables Vol C Tables 4.2.6.8 and 6.1.1.4'
O O 0.0106 0.0060 'International Tables Vol C Tables 4.2.6.8 and 6.1.1.4'
P P 0.1023 0.0942 'International Tables Vol C Tables 4.2.6.8 and 6.1.1.4'
Zn Zn 0.2839 1.4301 'International Tables Vol C Tables 4.2.6.8 and 6.1.1.4'

loop_
_geom_angle_atom_site_label_1
_geom_angle_atom_site_label_2
_geom_angle_atom_site_label_3
_geom_angle
_geom_angle_site_symmetry_1
_geom_angle_site_symmetry_3
O1 Zn O3 116.46(18) . 3
O1 Zn O4 100.24(19) . 2
O3 Zn O4 103.32(19) 3 2
O1 Zn N1 116.33(19) . .
O3 Zn N1 110.44(18) 3 .
O4 Zn N1 108.32(19) 2 .
C6 C1 C2 118.7(6) . .
C6 C1 P 121.3(5) . .
C2 C1 P 119.9(5) . .
C3 C2 C1 120.6(7) . .
C3 C2 H2A 119.7 . .
C1 C2 H2A 119.7 . .
C2 C3 C4 119.9(7) . .
C2 C3 H3A 120.0 . .
C4 C3 H3A 120.0 . .
C5 C4 C3 120.6(7) . .
C5 C4 H4A 119.7 . .
C3 C4 H4A 119.7 . .
C4 C5 C6 120.0(8) . .
C4 C5 H5A 120.0 . .
C6 C5 H5A 120.0 . .
C1 C6 C5 120.1(7) . .
C1 C6 H6A 119.9 . .
C5 C6 H6A 119.9 . .
C8 C7 P 114.6(4) . .
C8 C7 H7A 108.6 . .
P C7 H7A 108.6 . .
C8 C7 H7B 108.6 . .
P C7 H7B 108.6 . .
H7A C7 H7B 107.6 . .
C9 C8 C7 115.2(5) . .
C9 C8 H8A 108.5 . .
C7 C8 H8A 108.5 . .
C9 C8 H8B 108.5 . .
C7 C8 H8B 108.5 . .
H8A C8 H8B 107.5 . .
O2 C9 O1 124.7(5) . .
O2 C9 C8 118.6(5) . .
O1 C9 C8 116.7(5) . .
N1 C10 N2 110.8(5) . .
N1 C10 H10A 124.6 . .
N2 C10 H10A 124.6 . .
C12 C11 N1 109.1(6) . .
C12 C11 H11A 125.5 . .
N1 C11 H11A 125.5 . .
C11 C12 N2 106.7(6) . .
C11 C12 H12A 126.7 . .
N2 C12 H12A 126.7 . .
N2 C13 C14 112.1(6) . .
N2 C13 H13A 109.2 . .
C14 C13 H13A 109.2 . .
N2 C13 H13B 109.2 . .
C14 C13 H13B 109.2 . .
H13A C13 H13B 107.9 . .
C14 C14 C13 112.3(8) 3_465 .
C14 C14 H14A 109.1 3_465 .
C13 C14 H14A 109.1 . .
C14 C14 H14B 109.1 3_465 .
C13 C14 H14B 109.1 . .
H14A C14 H14B 107.9 . .
C10 N1 C11 105.8(5) . .
C10 N1 Zn 125.5(4) . .
C11 N1 Zn 128.7(4) . .
C10 N2 C12 107.6(5) . .
C10 N2 C13 125.4(6) . .
C12 N2 C13 126.9(6) . .
C9 O1 Zn 116.6(4) . .
P O3 Zn 136.6(2) . 3
P O4 Zn 156.3(3) . 2_545
O4 P O3 114.9(3) . .
O4 P C7 109.8(3) . .
O3 P C7 110.0(2) . .
O4 P C1 108.7(3) . .
O3 P C1 107.1(2) . .
C7 P C1 105.9(3) . .

loop_
_geom_bond_atom_site_label_1
_geom_bond_atom_site_label_2
_geom_bond_distance
_geom_bond_site_symmetry_2
Zn O1 1.942(4) .
Zn O3 1.943(4) 3
Zn O4 1.946(4) 2
Zn N1 1.987(5) .
C1 C6 1.382(9) .
C1 C2 1.391(8) .
C1 P 1.807(5) .
C2 C3 1.367(9) .
C2 H2A 0.9300 .
C3 C4 1.381(12) .
C3 H3A 0.9300 .
C4 C5 1.350(12) .
C4 H4A 0.9300 .
C5 C6 1.395(9) .
C5 H5A 0.9300 .
C6 H6A 0.9300 .
C7 C8 1.526(8) .
C7 P 1.793(6) .
C7 H7A 0.9700 .
C7 H7B 0.9700 .
C8 C9 1.507(7) .
C8 H8A 0.9700 .
C8 H8B 0.9700 .
C9 O2 1.238(7) .
C9 O1 1.277(7) .
C10 N1 1.327(7) .
C10 N2 1.329(8) .
C10 H10A 0.9300 .
C11 C12 1.350(9) .
C11 N1 1.369(8) .
C11 H11A 0.9300 .
C12 N2 1.361(9) .
C12 H12A 0.9300 .
C13 N2 1.474(8) .
C13 C14 1.513(10) .
C13 H13A 0.9700 .
C13 H13B 0.9700 .
C14 C14 1.503(12) 3_465
C14 H14A 0.9700 .
C14 H14B 0.9700 .
O3 P 1.511(4) .
O3 Zn 1.943(4) 3
O4 P 1.493(4) .
O4 Zn 1.946(4) 2_545
